data_7013538
loop_
_publ_author_name
'Petrukhina, Marina A.'
'Andreini, Kristian W.'
'Walji, Abbas M.'
'Davies, Huw M. L.'

_publ_section_title
;
 Direct gas-phase interaction of aryldiazoacetates and dirhodium
 catalystsElectronic supplementary information (ESI) available: 1H NMR
 spectra for compounds 1 and 2. See
 http://www.rsc.org/suppdata/dt/b3/b309809p/
;
_journal_issue 22
_journal_name_full 'Dalton Transactions'
_journal_page_first 4221
_journal_paper_doi 10.1039/b309809p
_journal_year 2003
_chemical_formula_moiety '[Rh2 (O2 C C (CH3)3)4 (C20 H20 O6 N2)]'
_chemical_formula_sum 'C40 H56 N2 O14 Rh2'
_chemical_formula_weight 994.69
_chemical_melting_point ?
_chemical_name_common
;
Catena-(mu2-O,O'-a,a'-azinobis(4-methoxy-phenyl acetic acid)
dimethyl ester)) -tetrakis(mu2-trimethylacetate-O,O') di-rhodium(II,II))
;
_chemical_name_systematic
;
Catena-(mu2-O,O'-a,a'-azinobis(4-methoxy-phenyl acetic acid) dimethyl ester))
-tetrakis(mu2-trimethylacetate-O,O') di-rhodium(II,II))
;
_space_group_IT_number 2
_symmetry_cell_setting triclinic
_symmetry_space_group_name_Hall '-P 1'
_symmetry_space_group_name_H-M 'P -1'
_atom_sites_solution_hydrogens geom
_atom_sites_solution_primary direct
_atom_sites_solution_secondary difmap
_audit_creation_method SHELXL-97
_cell_angle_alpha 61.582(2)
_cell_angle_beta 76.869(2)
_cell_angle_gamma 71.626(2)
_cell_formula_units_Z 1
_cell_length_a 9.4127(9)
_cell_length_b 11.7589(11)
_cell_length_c 12.0273(11)
_cell_measurement_reflns_used 6718
_cell_measurement_temperature 243(2)
_cell_measurement_theta_max 28.183
_cell_measurement_theta_min 2.29
_cell_volume 1106.36(18)
_computing_cell_refinement 'SMART, SAINT'
_computing_data_collection SMART
_computing_data_reduction SAINT
_computing_molecular_graphics 'SHELXP-93 (Sheldrick, 1993)'
_computing_publication_material 'SHELXCIF-93 (Sheldrick, 1993)'
_computing_structure_refinement 'SHELXL-97 (Sheldrick, 1997)'
_computing_structure_solution 'SHELXS-97 (Sheldrick, 1990)'
_diffrn_ambient_temperature 243(2)
_diffrn_measured_fraction_theta_full 0.900
_diffrn_measured_fraction_theta_max 0.900
_diffrn_measurement_device_type 'Bruker SMART APEX CCD'
_diffrn_measurement_method '0.3 deg wide \w exposures'
_diffrn_radiation_monochromator graphite
_diffrn_radiation_source 'fine-focus sealed tube'
_diffrn_radiation_type MoK\a
_diffrn_radiation_wavelength 0.71073
_diffrn_reflns_av_R_equivalents 0.0150
_diffrn_reflns_av_sigmaI/netI 0.0339
_diffrn_reflns_limit_h_max 11
_diffrn_reflns_limit_h_min -12
_diffrn_reflns_limit_k_max 12
_diffrn_reflns_limit_k_min -15
_diffrn_reflns_limit_l_max 10
_diffrn_reflns_limit_l_min -15
_diffrn_reflns_number 6994
_diffrn_reflns_theta_full 28.25
_diffrn_reflns_theta_max 28.25
_diffrn_reflns_theta_min 1.93
_diffrn_standards_decay_% 0
_diffrn_standards_interval_count na
_diffrn_standards_interval_time na
_diffrn_standards_number 'none (area detector data)'
_exptl_absorpt_coefficient_mu 0.811
_exptl_absorpt_correction_T_max 0.9606
_exptl_absorpt_correction_T_min 0.8745
_exptl_absorpt_correction_type 'multi-scan (SADABS)'
_exptl_crystal_colour green
_exptl_crystal_density_diffrn 1.493
_exptl_crystal_density_meas ?
_exptl_crystal_density_method .
_exptl_crystal_description plate
_exptl_crystal_F_000 512
_exptl_crystal_size_max 0.17
_exptl_crystal_size_mid 0.10
_exptl_crystal_size_min 0.05
_refine_diff_density_max 0.698
_refine_diff_density_min -0.615
_refine_diff_density_rms 0.077
_refine_ls_extinction_coef noref
_refine_ls_extinction_method none
_refine_ls_goodness_of_fit_ref 1.047
_refine_ls_hydrogen_treatment mixed
_refine_ls_matrix_type full
_refine_ls_number_parameters 296
_refine_ls_number_reflns 4925
_refine_ls_number_restraints 36
_refine_ls_restrained_S_all 1.052
_refine_ls_R_factor_all 0.0353
_refine_ls_R_factor_gt 0.0305
_refine_ls_shift/su_max 0.000
_refine_ls_shift/su_mean 0.000
_refine_ls_structure_factor_coef Fsqd
_refine_ls_weighting_details 'calc w=1/[\s^2^(Fo^2^)+(0.0387P)^2^+0.6947P] where P=(Fo^2^+2Fc^2^)/3'
_refine_ls_weighting_scheme calc
_refine_ls_wR_factor_gt 0.0756
_refine_ls_wR_factor_ref 0.0782
_reflns_number_gt 4436
_reflns_number_total 4925
_reflns_threshold_expression >2sigma(I)
_cod_data_source_file b309809p.txt
_cod_data_source_block (1)
_cod_depositor_comments
;
The following automatic conversions were performed:

'_chemical_melting_point' value 'not measured' was changed to '?' -
the value is undefined or not given.

Automatic conversion script
Id: cif_fix_values 1569 2011-02-09 13:29:24Z adriana 
;
_cod_original_cell_volume 1106.4(2)
_cod_original_sg_symbol_H-M P-1
_cod_database_code 7013538

loop_
_symmetry_equiv_pos_as_xyz
'x, y, z'
'-x, -y, -z'

loop_
_atom_site_label
_atom_site_type_symbol
_atom_site_fract_x
_atom_site_fract_y
_atom_site_fract_z
_atom_site_U_iso_or_equiv
_atom_site_adp_type
_atom_site_occupancy
_atom_site_symmetry_multiplicity
_atom_site_calc_flag
_atom_site_refinement_flags
_atom_site_disorder_assembly
_atom_site_disorder_group
Rh1 Rh 0.085707(19) 0.014416(17) -0.091942(16) 0.02120(7) Uani 1 1 d . . .
O1 O -0.05206(19) -0.03778(18) -0.15729(16) 0.0286(4) Uani 1 1 d . A .
O2 O -0.03239(19) 0.20785(16) -0.17294(16) 0.0284(4) Uani 1 1 d . B .
O3 O 0.21601(19) 0.06469(18) -0.01651(16) 0.0290(4) Uani 1 1 d . . .
O4 O 0.1941(2) -0.17981(17) -0.00222(16) 0.0301(4) Uani 1 1 d . . .
C1 C -0.1744(3) -0.0634(2) -0.0914(2) 0.0260(5) Uani 1 1 d . . .
C2 C -0.1462(3) 0.2486(2) -0.1102(2) 0.0258(5) Uani 1 1 d . . .
C3 C -0.2803(3) -0.0889(3) -0.1510(3) 0.0343(6) Uani 1 1 d D A 1
C15 C -0.3890(12) 0.0533(8) -0.2171(11) 0.0282(18) Uiso 0.33 1 d PD A 1
H15A H -0.4617 0.0473 -0.2585 0.042 Uiso 0.33 1 calc PR A 1
H15B H -0.3307 0.1153 -0.2796 0.042 Uiso 0.33 1 calc PR A 1
H15C H -0.4411 0.0844 -0.1536 0.042 Uiso 0.33 1 calc PR A 1
C17 C -0.1967(10) -0.1400(13) -0.2491(10) 0.0230(19) Uiso 0.33 1 d PD A 1
H17A H -0.2678 -0.1550 -0.2848 0.034 Uiso 0.33 1 calc PR A 1
H17B H -0.1235 -0.2230 -0.2086 0.034 Uiso 0.33 1 calc PR A 1
H17C H -0.1457 -0.0745 -0.3162 0.034 Uiso 0.33 1 calc PR A 1
C19 C -0.3731(12) -0.1837(10) -0.0521(7) 0.0198(16) Uiso 0.33 1 d PD A 1
H19A H -0.4389 -0.1972 -0.0939 0.030 Uiso 0.33 1 calc PR A 1
H19B H -0.4331 -0.1460 0.0049 0.030 Uiso 0.33 1 calc PR A 1
H19C H -0.3067 -0.2684 -0.0041 0.030 Uiso 0.33 1 calc PR A 1
C15X C -0.3568(15) 0.0484(10) -0.2515(12) 0.062(4) Uiso 0.33 1 d PD A 2
H15D H -0.4257 0.0369 -0.2921 0.092 Uiso 0.33 1 calc PR A 2
H15E H -0.2808 0.0890 -0.3148 0.092 Uiso 0.33 1 calc PR A 2
H15F H -0.4118 0.1055 -0.2106 0.092 Uiso 0.33 1 calc PR A 2
C17X C -0.1913(15) -0.1776(13) -0.2165(13) 0.061(4) Uiso 0.33 1 d PD A 2
H17D H -0.2598 -0.1931 -0.2543 0.092 Uiso 0.33 1 calc PR A 2
H17E H -0.1387 -0.2621 -0.1545 0.092 Uiso 0.33 1 calc PR A 2
H17F H -0.1190 -0.1339 -0.2822 0.092 Uiso 0.33 1 calc PR A 2
C19X C -0.4076(12) -0.1460(13) -0.0589(10) 0.050(3) Uiso 0.33 1 d PD A 2
H19D H -0.4704 -0.1595 -0.1032 0.074 Uiso 0.33 1 calc PR A 2
H19E H -0.4676 -0.0844 -0.0242 0.074 Uiso 0.33 1 calc PR A 2
H19F H -0.3661 -0.2306 0.0095 0.074 Uiso 0.33 1 calc PR A 2
C15Y C -0.4174(14) 0.0270(13) -0.1811(15) 0.075(5) Uiso 0.33 1 d PD A 3
H15G H -0.4866 0.0132 -0.2195 0.113 Uiso 0.33 1 calc PR A 3
H15H H -0.3870 0.1089 -0.2396 0.113 Uiso 0.33 1 calc PR A 3
H15I H -0.4665 0.0334 -0.1034 0.113 Uiso 0.33 1 calc PR A 3
C17Y C -0.2091(11) -0.0988(11) -0.2736(9) 0.037(3) Uiso 0.33 1 d PD A 3
H17G H -0.2803 -0.1149 -0.3084 0.056 Uiso 0.33 1 calc PR A 3
H17H H -0.1198 -0.1718 -0.2567 0.056 Uiso 0.33 1 calc PR A 3
H17I H -0.1818 -0.0161 -0.3343 0.056 Uiso 0.33 1 calc PR A 3
C19Y C -0.3222(16) -0.2201(11) -0.0518(11) 0.063(4) Uiso 0.33 1 d PD A 3
H19G H -0.3900 -0.2403 -0.0860 0.094 Uiso 0.33 1 calc PR A 3
H19H H -0.3711 -0.2106 0.0246 0.094 Uiso 0.33 1 calc PR A 3
H19I H -0.2318 -0.2918 -0.0316 0.094 Uiso 0.33 1 calc PR A 3
C4 C -0.2322(3) 0.3942(3) -0.1755(3) 0.0357(6) Uani 1 1 d D B 1
C16 C -0.1675(12) 0.4696(9) -0.1289(11) 0.0308(18) Uiso 0.33 1 d PD B 1
H16A H -0.1856 0.4343 -0.0372 0.046 Uiso 0.33 1 calc PR B 1
H16B H -0.2166 0.5638 -0.1672 0.046 Uiso 0.33 1 calc PR B 1
H16C H -0.0602 0.4575 -0.1533 0.046 Uiso 0.33 1 calc PR B 1
C18 C -0.2038(11) 0.4500(9) -0.3188(6) 0.0248(16) Uiso 0.33 1 d PD B 1
H18A H -0.2598 0.5422 -0.3570 0.037 Uiso 0.33 1 calc PR B 1
H18B H -0.2362 0.3985 -0.3475 0.037 Uiso 0.33 1 calc PR B 1
H18C H -0.0973 0.4449 -0.3436 0.037 Uiso 0.33 1 calc PR B 1
C20 C -0.4009(7) 0.4104(8) -0.1296(9) 0.0200(14) Uiso 0.33 1 d PD B 1
H20A H -0.4135 0.3730 -0.0376 0.030 Uiso 0.33 1 calc PR B 1
H20B H -0.4438 0.3640 -0.1571 0.030 Uiso 0.33 1 calc PR B 1
H20C H -0.4518 0.5042 -0.1650 0.030 Uiso 0.33 1 calc PR B 1
C16X C -0.1445(16) 0.4876(15) -0.1846(16) 0.084(5) Uiso 0.33 1 d PD B 2
H16D H -0.2012 0.5791 -0.2263 0.127 Uiso 0.33 1 calc PR B 2
H16E H -0.0483 0.4750 -0.2333 0.127 Uiso 0.33 1 calc PR B 2
H16F H -0.1279 0.4682 -0.0999 0.127 Uiso 0.33 1 calc PR B 2
C18X C -0.2499(16) 0.4255(14) -0.3131(10) 0.069(4) Uiso 0.33 1 d PD B 2
H18D H -0.3041 0.5176 -0.3567 0.103 Uiso 0.33 1 calc PR B 2
H18E H -0.3054 0.3673 -0.3107 0.103 Uiso 0.33 1 calc PR B 2
H18F H -0.1513 0.4111 -0.3579 0.103 Uiso 0.33 1 calc PR B 2
C20X C -0.3828(12) 0.4287(13) -0.1055(12) 0.060(4) Uiso 0.33 1 d PD B 2
H20D H -0.4305 0.5223 -0.1519 0.090 Uiso 0.33 1 calc PR B 2
H20E H -0.3674 0.4114 -0.0212 0.090 Uiso 0.33 1 calc PR B 2
H20F H -0.4466 0.3746 -0.0985 0.090 Uiso 0.33 1 calc PR B 2
C16Y C -0.2096(19) 0.4653(17) -0.1008(15) 0.083(6) Uiso 0.33 1 d PD B 3
H16G H -0.2620 0.5587 -0.1390 0.124 Uiso 0.33 1 calc PR B 3
H16H H -0.1032 0.4578 -0.1043 0.124 Uiso 0.33 1 calc PR B 3
H16I H -0.2496 0.4234 -0.0130 0.124 Uiso 0.33 1 calc PR B 3
C18Y C -0.1618(14) 0.4673(12) -0.3095(10) 0.058(3) Uiso 0.33 1 d PD B 3
H18G H -0.2195 0.5590 -0.3472 0.086 Uiso 0.33 1 calc PR B 3
H18H H -0.1618 0.4239 -0.3607 0.086 Uiso 0.33 1 calc PR B 3
H18I H -0.0592 0.4655 -0.3057 0.086 Uiso 0.33 1 calc PR B 3
C20Y C -0.3938(12) 0.3999(15) -0.1686(15) 0.072(4) Uiso 0.33 1 d PD B 3
H20G H -0.4490 0.4921 -0.2099 0.107 Uiso 0.33 1 calc PR B 3
H20H H -0.4334 0.3604 -0.0804 0.107 Uiso 0.33 1 calc PR B 3
H20I H -0.4044 0.3510 -0.2110 0.107 Uiso 0.33 1 calc PR B 3
O5 O 0.2574(2) 0.02735(18) -0.27862(16) 0.0298(4) Uani 1 1 d . . .
O6 O 0.1601(2) 0.0900(2) -0.46031(18) 0.0401(5) Uani 1 1 d . . .
O7 O 0.2128(3) -0.5684(2) -0.2476(2) 0.0497(5) Uani 1 1 d . . .
N1 N 0.4934(3) -0.0651(2) -0.4812(2) 0.0324(5) Uani 1 1 d . . .
C5 C 0.2577(3) 0.0171(2) -0.3743(2) 0.0270(5) Uani 1 1 d . . .
C6 C 0.3701(3) -0.0866(3) -0.4116(2) 0.0284(5) Uani 1 1 d . . .
C7 C 0.3308(3) -0.2134(3) -0.3689(2) 0.0295(5) Uani 1 1 d . . .
C8 C 0.3929(3) -0.2896(3) -0.4353(3) 0.0375(6) Uani 1 1 d . . .
C9 C 0.3551(3) -0.4078(3) -0.3992(3) 0.0397(6) Uani 1 1 d . . .
C10 C 0.2549(3) -0.4524(3) -0.2938(3) 0.0355(6) Uani 1 1 d . . .
C11 C 0.1910(4) -0.3764(3) -0.2273(3) 0.0456(7) Uani 1 1 d . . .
C12 C 0.2265(4) -0.2580(3) -0.2650(3) 0.0419(7) Uani 1 1 d . . .
C13 C 0.2811(4) -0.6552(3) -0.3056(3) 0.0531(8) Uani 1 1 d . . .
H13A H 0.2596 -0.6102 -0.3937 0.080 Uiso 1 1 calc R . .
H13B H 0.2416 -0.7342 -0.2615 0.080 Uiso 1 1 calc R . .
H13C H 0.3890 -0.6808 -0.3013 0.080 Uiso 1 1 calc R . .
C14 C 0.0428(4) 0.1962(3) -0.4431(3) 0.0482(8) Uani 1 1 d . . .
H14A H -0.0226 0.1585 -0.3672 0.072 Uiso 1 1 calc R . .
H14B H -0.0154 0.2462 -0.5161 0.072 Uiso 1 1 calc R . .
H14C H 0.0877 0.2550 -0.4345 0.072 Uiso 1 1 calc R . .
H8 H 0.182(4) -0.209(3) -0.220(3) 0.049(9) Uiso 1 1 d . . .
H9 H 0.461(4) -0.260(3) -0.511(3) 0.054(10) Uiso 1 1 d . . .
H10 H 0.394(4) -0.451(3) -0.451(3) 0.050(9) Uiso 1 1 d . . .
H11 H 0.125(4) -0.404(3) -0.156(3) 0.054(10) Uiso 1 1 d . . .

loop_
_atom_site_aniso_label
_atom_site_aniso_U_11
_atom_site_aniso_U_22
_atom_site_aniso_U_33
_atom_site_aniso_U_23
_atom_site_aniso_U_13
_atom_site_aniso_U_12
Rh1 0.02223(10) 0.02478(10) 0.01767(10) -0.01089(7) 0.00229(6) -0.00736(7)
O1 0.0294(9) 0.0389(10) 0.0246(8) -0.0186(7) 0.0025(7) -0.0135(8)
O2 0.0310(9) 0.0256(8) 0.0233(8) -0.0098(7) 0.0019(7) -0.0047(7)
O3 0.0276(9) 0.0410(10) 0.0251(9) -0.0180(7) 0.0034(7) -0.0151(8)
O4 0.0311(9) 0.0260(8) 0.0261(9) -0.0101(7) 0.0034(7) -0.0041(7)
C1 0.0281(12) 0.0261(11) 0.0243(11) -0.0114(9) -0.0015(9) -0.0072(9)
C2 0.0277(12) 0.0259(11) 0.0270(12) -0.0134(9) -0.0018(9) -0.0080(9)
C3 0.0341(13) 0.0461(15) 0.0318(13) -0.0208(12) 0.0000(11) -0.0171(12)
C4 0.0322(13) 0.0267(12) 0.0371(14) -0.0092(11) -0.0014(11) -0.0018(10)
O5 0.0299(9) 0.0393(10) 0.0252(9) -0.0189(7) 0.0042(7) -0.0119(8)
O6 0.0388(11) 0.0488(12) 0.0312(10) -0.0228(9) -0.0042(8) 0.0005(9)
O7 0.0529(13) 0.0417(11) 0.0604(14) -0.0283(10) 0.0145(11) -0.0231(10)
N1 0.0325(11) 0.0348(11) 0.0312(11) -0.0187(9) 0.0090(9) -0.0113(9)
C5 0.0247(11) 0.0303(12) 0.0268(12) -0.0140(10) 0.0074(9) -0.0119(10)
C6 0.0301(12) 0.0334(12) 0.0244(11) -0.0163(10) 0.0024(9) -0.0086(10)
C7 0.0274(12) 0.0345(13) 0.0263(12) -0.0147(10) 0.0028(9) -0.0083(10)
C8 0.0380(15) 0.0386(14) 0.0344(14) -0.0188(12) 0.0096(11) -0.0119(12)
C9 0.0457(16) 0.0372(14) 0.0384(15) -0.0235(12) 0.0077(12) -0.0097(12)
C10 0.0315(13) 0.0343(13) 0.0406(15) -0.0167(11) -0.0027(11) -0.0076(11)
C11 0.0461(17) 0.0496(18) 0.0453(17) -0.0260(14) 0.0193(14) -0.0249(14)
C12 0.0447(16) 0.0478(17) 0.0410(16) -0.0292(14) 0.0180(13) -0.0207(14)
C13 0.065(2) 0.0395(16) 0.060(2) -0.0277(15) 0.0073(17) -0.0196(16)
C14 0.0444(17) 0.0460(17) 0.0419(17) -0.0197(14) -0.0036(13) 0.0053(14)

loop_
_atom_type_symbol
_atom_type_description
_atom_type_scat_dispersion_real
_atom_type_scat_dispersion_imag
_atom_type_scat_source
C C 0.0033 0.0016 'International Tables Vol C Tables 4.2.6.8 and 6.1.1.4'
H H 0.0000 0.0000 'International Tables Vol C Tables 4.2.6.8 and 6.1.1.4'
O O 0.0106 0.0060 'International Tables Vol C Tables 4.2.6.8 and 6.1.1.4'
Rh Rh -1.1178 0.9187 'International Tables Vol C Tables 4.2.6.8 and 6.1.1.4'
N N 0.0061 0.0033 'International Tables Vol C Tables 4.2.6.8 and 6.1.1.4'

loop_
_geom_angle_atom_site_label_1
_geom_angle_atom_site_label_2
_geom_angle_atom_site_label_3
_geom_angle
_geom_angle_site_symmetry_1
_geom_angle_site_symmetry_3
_geom_angle_publ_flag
O1 Rh1 O4 89.91(7) . . y
O1 Rh1 O2 89.78(7) . . y
O4 Rh1 O2 176.59(6) . . y
O1 Rh1 O3 176.60(6) . . y
O4 Rh1 O3 89.79(7) . . y
O2 Rh1 O3 90.31(7) . . y
O1 Rh1 Rh1 88.45(5) . 2 y
O4 Rh1 Rh1 88.73(5) . 2 y
O2 Rh1 Rh1 87.87(5) . 2 y
O3 Rh1 Rh1 88.16(5) . 2 y
O1 Rh1 O5 87.98(6) . . n
O4 Rh1 O5 88.15(6) . . n
O2 Rh1 O5 95.23(6) . . n
O3 Rh1 O5 95.39(6) . . n
Rh1 Rh1 O5 175.26(4) 2 . y
C1 O1 Rh1 119.12(15) . . n
C2 O2 Rh1 119.05(15) . . n
C1 O3 Rh1 119.07(15) 2 . n
C2 O4 Rh1 118.68(15) 2 . n
O3 C1 O1 125.1(2) 2 . n
O3 C1 C3 118.1(2) 2 . n
O1 C1 C3 116.7(2) . . n
O4 C2 O2 125.7(2) 2 . n
O4 C2 C4 117.2(2) 2 . n
O2 C2 C4 117.1(2) . . n
C19 C3 C1 112.1(4) . . n
C19 C3 C17 110.2(6) . . n
C1 C3 C17 112.0(4) . . n
C19 C3 C15 108.7(7) . . n
C1 C3 C15 103.2(4) . . n
C17 C3 C15 110.5(7) . . n
C3 C15 H15A 109.5 . . n
C3 C15 H15B 109.5 . . n
H15A C15 H15B 109.5 . . n
C3 C15 H15C 109.5 . . n
H15A C15 H15C 109.5 . . n
H15B C15 H15C 109.5 . . n
C3 C17 H17A 109.5 . . n
C3 C17 H17B 109.5 . . n
H17A C17 H17B 109.5 . . n
C3 C17 H17C 109.5 . . n
H17A C17 H17C 109.5 . . n
H17B C17 H17C 109.5 . . n
C3 C19 H19A 109.5 . . n
C3 C19 H19B 109.5 . . n
H19A C19 H19B 109.5 . . n
C3 C19 H19C 109.5 . . n
H19A C19 H19C 109.5 . . n
H19B C19 H19C 109.5 . . n
H15D C15X H15E 109.5 . . n
H15D C15X H15F 109.5 . . n
H15E C15X H15F 109.5 . . n
H17D C17X H17E 109.5 . . n
H17D C17X H17F 109.5 . . n
H17E C17X H17F 109.5 . . n
H19D C19X H19E 109.5 . . n
H19D C19X H19F 109.5 . . n
H19E C19X H19F 109.5 . . n
H15G C15Y H15H 109.5 . . n
H15G C15Y H15I 109.5 . . n
H15H C15Y H15I 109.5 . . n
H17G C17Y H17H 109.5 . . n
H17G C17Y H17I 109.5 . . n
H17H C17Y H17I 109.5 . . n
H19G C19Y H19H 109.5 . . n
H19G C19Y H19I 109.5 . . n
H19H C19Y H19I 109.5 . . n
C18 C4 C2 111.7(4) . . n
C18 C4 C20 112.5(6) . . n
C2 C4 C20 110.7(3) . . n
C18 C4 C16 109.2(6) . . n
C2 C4 C16 104.6(4) . . n
C20 C4 C16 107.9(6) . . n
C4 C16 H16A 109.5 . . n
C4 C16 H16B 109.5 . . n
H16A C16 H16B 109.5 . . n
C4 C16 H16C 109.5 . . n
H16A C16 H16C 109.5 . . n
H16B C16 H16C 109.5 . . n
C4 C18 H18A 109.5 . . n
C4 C18 H18B 109.5 . . n
H18A C18 H18B 109.5 . . n
C4 C18 H18C 109.5 . . n
H18A C18 H18C 109.5 . . n
H18B C18 H18C 109.5 . . n
C4 C20 H20A 109.5 . . n
C4 C20 H20B 109.5 . . n
H20A C20 H20B 109.5 . . n
C4 C20 H20C 109.5 . . n
H20A C20 H20C 109.5 . . n
H20B C20 H20C 109.5 . . n
H16D C16X H16E 109.5 . . n
H16D C16X H16F 109.5 . . n
H16E C16X H16F 109.5 . . n
H18D C18X H18E 109.5 . . n
H18D C18X H18F 109.5 . . n
H18E C18X H18F 109.5 . . n
H20D C20X H20E 109.5 . . n
H20D C20X H20F 109.5 . . n
H20E C20X H20F 109.5 . . n
H16G C16Y H16H 109.5 . . n
H16G C16Y H16I 109.5 . . n
H16H C16Y H16I 109.5 . . n
H18G C18Y H18H 109.5 . . n
H18G C18Y H18I 109.5 . . n
H18H C18Y H18I 109.5 . . n
H20G C20Y H20H 109.5 . . n
H20G C20Y H20I 109.5 . . n
H20H C20Y H20I 109.5 . . n
C5 O5 Rh1 136.57(16) . . y
C5 O6 C14 118.0(2) . . n
C10 O7 C13 118.9(2) . . n
C6 N1 N1 111.7(3) . 2_654 y
O5 C5 O6 126.4(2) . . y
O5 C5 C6 124.5(2) . . y
O6 C5 C6 109.0(2) . . y
N1 C6 C7 120.2(2) . . y
N1 C6 C5 122.4(2) . . y
C7 C6 C5 117.3(2) . . y
C8 C7 C12 118.1(2) . . y
C8 C7 C6 120.2(2) . . n
C12 C7 C6 121.7(2) . . n
C9 C8 C7 121.5(3) . . n
C9 C8 H9 118(2) . . n
C7 C8 H9 121(2) . . n
C10 C9 C8 119.6(3) . . n
C10 C9 H10 123(2) . . n
C8 C9 H10 118(2) . . n
O7 C10 C9 124.7(3) . . n
O7 C10 C11 115.9(3) . . n
C9 C10 C11 119.4(3) . . n
C12 C11 C10 120.7(3) . . n
C12 C11 H11 118(2) . . n
C10 C11 H11 122(2) . . n
C11 C12 C7 120.7(3) . . n
C11 C12 H8 119(2) . . n
C7 C12 H8 120(2) . . n
O7 C13 H13A 109.5 . . n
O7 C13 H13B 109.5 . . n
H13A C13 H13B 109.5 . . n
O7 C13 H13C 109.5 . . n
H13A C13 H13C 109.5 . . n
H13B C13 H13C 109.5 . . n
O6 C14 H14A 109.5 . . n
O6 C14 H14B 109.5 . . n
H14A C14 H14B 109.5 . . n
O6 C14 H14C 109.5 . . n
H14A C14 H14C 109.5 . . n
H14B C14 H14C 109.5 . . n

loop_
_geom_bond_atom_site_label_1
_geom_bond_atom_site_label_2
_geom_bond_distance
_geom_bond_site_symmetry_2
_geom_bond_publ_flag
Rh1 O1 2.0249(17) . y
Rh1 O4 2.0265(17) . y
Rh1 O2 2.0365(17) . y
Rh1 O3 2.0372(17) . y
Rh1 Rh1 2.3705(4) 2 y
Rh1 O5 2.4201(17) . y
O1 C1 1.273(3) . n
O2 C2 1.265(3) . n
O3 C1 1.262(3) 2 n
O4 C2 1.264(3) 2 n
C1 O3 1.262(3) 2 n
C1 C3 1.522(3) . n
C2 O4 1.264(3) 2 n
C2 C4 1.530(3) . n
C3 C19 1.517(7) . n
C3 C17 1.525(7) . n
C3 C15 1.580(8) . n
C15 H15A 0.9700 . n
C15 H15B 0.9700 . n
C15 H15C 0.9700 . n
C17 H17A 0.9700 . n
C17 H17B 0.9700 . n
C17 H17C 0.9700 . n
C19 H19A 0.9700 . n
C19 H19B 0.9700 . n
C19 H19C 0.9700 . n
C15X H15D 0.9700 . n
C15X H15E 0.9700 . n
C15X H15F 0.9700 . n
C17X H17D 0.9700 . n
C17X H17E 0.9700 . n
C17X H17F 0.9700 . n
C19X H19D 0.9700 . n
C19X H19E 0.9700 . n
C19X H19F 0.9700 . n
C15Y H15G 0.9700 . n
C15Y H15H 0.9700 . n
C15Y H15I 0.9700 . n
C17Y H17G 0.9700 . n
C17Y H17H 0.9700 . n
C17Y H17I 0.9700 . n
C19Y H19G 0.9700 . n
C19Y H19H 0.9700 . n
C19Y H19I 0.9700 . n
C4 C18 1.515(7) . n
C4 C20 1.541(7) . n
C4 C16 1.561(8) . n
C16 H16A 0.9700 . n
C16 H16B 0.9700 . n
C16 H16C 0.9700 . n
C18 H18A 0.9700 . n
C18 H18B 0.9700 . n
C18 H18C 0.9700 . n
C20 H20A 0.9700 . n
C20 H20B 0.9700 . n
C20 H20C 0.9700 . n
C16X H16D 0.9700 . n
C16X H16E 0.9700 . n
C16X H16F 0.9700 . n
C18X H18D 0.9700 . n
C18X H18E 0.9700 . n
C18X H18F 0.9700 . n
C20X H20D 0.9700 . n
C20X H20E 0.9700 . n
C20X H20F 0.9700 . n
C16Y H16G 0.9700 . n
C16Y H16H 0.9700 . n
C16Y H16I 0.9700 . n
C18Y H18G 0.9700 . n
C18Y H18H 0.9700 . n
C18Y H18I 0.9700 . n
C20Y H20G 0.9700 . n
C20Y H20H 0.9700 . n
C20Y H20I 0.9700 . n
O5 C5 1.213(3) . y
O6 C5 1.319(3) . y
O6 C14 1.447(3) . n
O7 C10 1.359(3) . n
O7 C13 1.415(4) . n
N1 C6 1.286(3) . y
N1 N1 1.413(4) 2_654 y
C5 C6 1.516(3) . y
C6 C7 1.468(4) . y
C7 C8 1.386(4) . y
C7 C12 1.394(4) . y
C8 C9 1.383(4) . y
C8 H9 0.97(4) . n
C9 C10 1.382(4) . y
C9 H10 0.93(3) . n
C10 C11 1.386(4) . y
C11 C12 1.371(4) . y
C11 H11 0.92(4) . n
C12 H8 0.91(4) . n
C13 H13A 0.9700 . n
C13 H13B 0.9700 . n
C13 H13C 0.9700 . n
C14 H14A 0.9700 . n
C14 H14B 0.9700 . n
C14 H14C 0.9700 . n
